data_7201334
loop_
_publ_author_name
'Beves, Jonathon E.'
'Constable, Edwin C.'
'Decurtins, Silvio'
'Dunphy, Emma L.'
'Housecroft, Catherine E.'
'Keene, Tony D.'
'Neuburger, Markus'
'Schaffner, Silvia'
'Zampese, Jennifer A.'

_publ_section_title
;
 Structural diversity in the reactions of
 4&#x2032;-(pyridyl)-2,2&#x2032;:6&#x2032;,2&#x2033;-terpyridine
 ligands and
 bis{4&#x2032;-(4-pyridyl)-2,2&#x2032;:6&#x2032;,2&#x2033;-terpyridine}iron(II)
 with copper(II) salts
;
_journal_issue 11
_journal_name_full CrystEngComm
_journal_page_first 2406
_journal_paper_doi 10.1039/b909639f
_journal_volume 11
_journal_year 2009
_chemical_formula_moiety 'C20 H14 Cl2 Cu N4, 2(H2 O)'
_chemical_formula_sum 'C20 H18 Cl2 Cu N4 O2'
_chemical_formula_weight 480.83
_chemical_name_systematic
;
?
;
_space_group_IT_number 54
_symmetry_cell_setting orthorhombic
_symmetry_space_group_name_Hall '-P 2a 2ac'
_symmetry_space_group_name_H-M 'P c c a'
_atom_sites_solution_hydrogens geom
_atom_sites_solution_primary direct
_atom_sites_solution_secondary difmap
_audit_creation_method SHELXL-97
_cell_angle_alpha 90.00
_cell_angle_beta 90.00
_cell_angle_gamma 90.00
_cell_formula_units_Z 4
_cell_length_a 11.090(2)
_cell_length_b 8.0686(16)
_cell_length_c 21.934(4)
_cell_measurement_temperature 223(2)
_cell_volume 1962.7(6)
_computing_cell_refinement 'Stoe IPDS'
_computing_data_collection 'Stoe IPDS'
_computing_data_reduction 'Stoe IPDS'
_computing_molecular_graphics 'Bruker SHELXTL'
_computing_publication_material 'Bruker SHELXTL'
_computing_structure_refinement 'SHELXL-97 (Sheldrick, 1997)'
_computing_structure_solution 'SHELXS-97 (Sheldrick, 1990)'
_diffrn_ambient_temperature 223(2)
_diffrn_measured_fraction_theta_full 0.995
_diffrn_measured_fraction_theta_max 0.995
_diffrn_measurement_device_type 'Stoe IPDS'
_diffrn_measurement_method '\w scans'
_diffrn_radiation_monochromator graphite
_diffrn_radiation_source 'fine-focus sealed tube'
_diffrn_radiation_type MoK\a
_diffrn_radiation_wavelength 0.71073
_diffrn_reflns_av_R_equivalents 0.0475
_diffrn_reflns_av_sigmaI/netI 0.0171
_diffrn_reflns_limit_h_max 14
_diffrn_reflns_limit_h_min -13
_diffrn_reflns_limit_k_max 10
_diffrn_reflns_limit_k_min -10
_diffrn_reflns_limit_l_max 28
_diffrn_reflns_limit_l_min -28
_diffrn_reflns_number 20874
_diffrn_reflns_theta_full 27.50
_diffrn_reflns_theta_max 27.50
_diffrn_reflns_theta_min 2.61
_exptl_absorpt_coefficient_mu 1.410
_exptl_absorpt_correction_T_max 0.9201
_exptl_absorpt_correction_T_min 0.8058
_exptl_absorpt_correction_type multi-scan
_exptl_absorpt_process_details '(Blessing 1951)'
_exptl_crystal_colour green
_exptl_crystal_density_diffrn 1.627
_exptl_crystal_density_method 'not measured'
_exptl_crystal_description block
_exptl_crystal_F_000 980
_exptl_crystal_size_max 0.16
_exptl_crystal_size_mid 0.09
_exptl_crystal_size_min 0.06
_refine_diff_density_max 0.373
_refine_diff_density_min -0.404
_refine_diff_density_rms 0.055
_refine_ls_extinction_method none
_refine_ls_goodness_of_fit_ref 1.173
_refine_ls_hydrogen_treatment mixed
_refine_ls_matrix_type full
_refine_ls_number_parameters 141
_refine_ls_number_reflns 2264
_refine_ls_number_restraints 2
_refine_ls_restrained_S_all 1.173
_refine_ls_R_factor_all 0.0349
_refine_ls_R_factor_gt 0.0316
_refine_ls_shift/su_max 0.000
_refine_ls_shift/su_mean 0.000
_refine_ls_structure_factor_coef Fsqd
_refine_ls_weighting_details 'calc w=1/[\s^2^(Fo^2^)+(0.0261P)^2^+1.5427P] where P=(Fo^2^+2Fc^2^)/3'
_refine_ls_weighting_scheme calc
_refine_ls_wR_factor_gt 0.0719
_refine_ls_wR_factor_ref 0.0733
_reflns_number_gt 2117
_reflns_number_total 2264
_reflns_threshold_expression >2sigma(I)
_cod_data_source_file b909639f.txt
_cod_data_source_block jb1236
_cod_depositor_comments
;
The following automatic conversions were performed:
'_symmetry_cell_setting' value 'Orthorhombic' changed to 'orthorhombic'
according to '/home/saulius/struct/CIF-dictionaries/cif_core.dic'
dictionary named 'cif_core.dic' version 2.4.1 from 2010-06-29.

Automatic conversion script
Id: cif_fix_enum 1527 2010-12-29 10:47:43Z saulius 
;
_cod_original_sg_symbol_Hall -P2a2ac
_cod_original_sg_symbol_H-M Pcca
_cod_database_code 7201334

loop_
_symmetry_equiv_pos_as_xyz
'x, y, z'
'-x+1/2, -y, z'
'-x, y, -z+1/2'
'x+1/2, -y, -z+1/2'
'-x, -y, -z'
'x-1/2, y, -z'
'x, -y, z-1/2'
'-x-1/2, y, z-1/2'

loop_
_atom_site_label
_atom_site_type_symbol
_atom_site_fract_x
_atom_site_fract_y
_atom_site_fract_z
_atom_site_U_iso_or_equiv
_atom_site_adp_type
_atom_site_occupancy
_atom_site_symmetry_multiplicity
_atom_site_calc_flag
_atom_site_refinement_flags
_atom_site_disorder_assembly
_atom_site_disorder_group
Cl1 Cl 0.09928(4) 0.77404(6) 0.37592(2) 0.02944(12) Uani 1 1 d . . .
Cu1 Cu 0.2500 0.5000 0.364606(13) 0.02684(11) Uani 1 2 d S . .
N1 N 0.10783(14) 0.3437(2) 0.38053(6) 0.0230(3) Uani 1 1 d . . .
N2 N 0.2500 0.5000 0.45270(9) 0.0217(4) Uani 1 2 d S . .
C1 C 0.04075(18) 0.2635(3) 0.33974(8) 0.0282(4) Uani 1 1 d . . .
H1 H 0.0580 0.2783 0.2981 0.034 Uiso 1 1 calc R . .
C2 C -0.05301(19) 0.1595(3) 0.35576(9) 0.0321(4) Uani 1 1 d . . .
H2 H -0.0991 0.1055 0.3258 0.038 Uiso 1 1 calc R . .
C3 C -0.07729(18) 0.1368(3) 0.41723(9) 0.0310(4) Uani 1 1 d . . .
H3 H -0.1403 0.0665 0.4296 0.037 Uiso 1 1 calc R . .
N3 N 0.2500 0.5000 0.77354(9) 0.0265(5) Uani 1 2 d S . .
C4 C -0.00766(17) 0.2188(3) 0.46026(8) 0.0267(4) Uani 1 1 d . . .
H4 H -0.0231 0.2054 0.5021 0.032 Uiso 1 1 calc R . .
C5 C 0.08462(16) 0.3204(2) 0.44069(7) 0.0211(3) Uani 1 1 d . . .
C6 C 0.16698(15) 0.4107(2) 0.48222(7) 0.0202(3) Uani 1 1 d . . .
C7 C 0.16449(16) 0.4078(2) 0.54556(7) 0.0221(4) Uani 1 1 d . . .
H7 H 0.1062 0.3449 0.5664 0.027 Uiso 1 1 calc R . .
C8 C 0.2500 0.5000 0.57781(11) 0.0217(5) Uani 1 2 d S . .
C9 C 0.2500 0.5000 0.64580(11) 0.0227(5) Uani 1 2 d S . .
C10 C 0.1723(2) 0.4003(3) 0.67882(8) 0.0339(5) Uani 1 1 d . . .
H10 H 0.1180 0.3301 0.6584 0.041 Uiso 1 1 calc R . .
C11 C 0.1746(2) 0.4038(3) 0.74202(8) 0.0350(5) Uani 1 1 d . . .
H11 H 0.1207 0.3356 0.7636 0.042 Uiso 1 1 calc R . .
O1 O 0.2500 1.0000 0.47106(11) 0.0411(5) Uani 1 2 d SD . .
H1' H 0.211(2) 0.949(3) 0.4463(11) 0.049 Uiso 1 1 d D . .
O2 O 0.2500 1.0000 0.27506(14) 0.0664(9) Uani 1 2 d SD . .
H2' H 0.202(3) 0.956(4) 0.2978(14) 0.080 Uiso 1 1 d D . .

loop_
_atom_site_aniso_label
_atom_site_aniso_U_11
_atom_site_aniso_U_22
_atom_site_aniso_U_33
_atom_site_aniso_U_23
_atom_site_aniso_U_13
_atom_site_aniso_U_12
Cl1 0.0313(2) 0.0342(3) 0.0227(2) -0.00278(17) 0.00222(17) 0.00061(19)
Cu1 0.02989(18) 0.0429(2) 0.00772(15) 0.000 0.000 -0.00895(14)
N1 0.0245(7) 0.0317(8) 0.0127(6) -0.0013(6) -0.0010(5) 0.0000(6)
N2 0.0240(10) 0.0293(11) 0.0117(9) 0.000 0.000 0.0001(9)
C1 0.0326(10) 0.0355(10) 0.0165(8) -0.0040(7) -0.0037(7) -0.0012(8)
C2 0.0326(10) 0.0375(11) 0.0261(9) -0.0065(8) -0.0076(8) -0.0029(8)
C3 0.0278(9) 0.0343(11) 0.0310(10) -0.0015(8) -0.0003(8) -0.0057(8)
N3 0.0297(11) 0.0398(13) 0.0099(9) 0.000 0.000 0.0054(10)
C4 0.0285(9) 0.0315(10) 0.0200(8) 0.0006(7) 0.0014(7) -0.0015(8)
C5 0.0231(8) 0.0265(9) 0.0137(7) -0.0007(6) -0.0008(6) 0.0024(7)
C6 0.0222(8) 0.0257(9) 0.0128(7) -0.0006(6) 0.0008(6) 0.0016(7)
C7 0.0243(9) 0.0289(9) 0.0131(7) 0.0010(6) 0.0014(6) 0.0006(7)
C8 0.0256(12) 0.0284(13) 0.0110(10) 0.000 0.000 0.0040(10)
C9 0.0265(12) 0.0315(13) 0.0102(10) 0.000 0.000 0.0051(10)
C10 0.0404(11) 0.0478(13) 0.0135(8) 0.0008(8) -0.0014(7) -0.0139(10)
C11 0.0389(11) 0.0518(13) 0.0141(8) 0.0042(8) 0.0007(7) -0.0103(10)
O1 0.0417(13) 0.0480(14) 0.0334(12) 0.000 0.000 -0.0060(11)
O2 0.086(2) 0.066(2) 0.0473(17) 0.000 0.000 -0.0265(17)

loop_
_atom_type_symbol
_atom_type_description
_atom_type_scat_dispersion_real
_atom_type_scat_dispersion_imag
_atom_type_scat_source
C C 0.0033 0.0016 'International Tables Vol C Tables 4.2.6.8 and 6.1.1.4'
H H 0.0000 0.0000 'International Tables Vol C Tables 4.2.6.8 and 6.1.1.4'
N N 0.0061 0.0033 'International Tables Vol C Tables 4.2.6.8 and 6.1.1.4'
Cl Cl 0.1484 0.1585 'International Tables Vol C Tables 4.2.6.8 and 6.1.1.4'
Cu Cu 0.3201 1.2651 'International Tables Vol C Tables 4.2.6.8 and 6.1.1.4'
O O 0.0106 0.0060 'International Tables Vol C Tables 4.2.6.8 and 6.1.1.4'

loop_
_geom_angle_atom_site_label_1
_geom_angle_atom_site_label_2
_geom_angle_atom_site_label_3
_geom_angle
_geom_angle_site_symmetry_1
_geom_angle_site_symmetry_3
_geom_angle_publ_flag
N2 Cu1 N3 180.0 . 7_565 ?
N2 Cu1 N1 80.18(4) . 2_565 ?
N3 Cu1 N1 99.82(4) 7_565 2_565 ?
N2 Cu1 N1 80.18(4) . . ?
N3 Cu1 N1 99.82(4) 7_565 . ?
N1 Cu1 N1 160.36(8) 2_565 . ?
C1 N1 C5 118.68(16) . . ?
C1 N1 Cu1 127.92(13) . . ?
C5 N1 Cu1 113.39(12) . . ?
C6 N2 C6 122.0(2) 2_565 . ?
C6 N2 Cu1 118.99(10) 2_565 . ?
C6 N2 Cu1 118.99(10) . . ?
N1 C1 C2 123.01(17) . . ?
N1 C1 H1 118.5 . . ?
C2 C1 H1 118.5 . . ?
C1 C2 C3 118.25(18) . . ?
C1 C2 H2 120.9 . . ?
C3 C2 H2 120.9 . . ?
C2 C3 C4 119.37(18) . . ?
C2 C3 H3 120.3 . . ?
C4 C3 H3 120.3 . . ?
C11 N3 C11 117.6(2) . 2_565 ?
C11 N3 Cu1 121.22(11) . 7_566 ?
C11 N3 Cu1 121.22(11) 2_565 7_566 ?
C5 C4 C3 118.99(17) . . ?
C5 C4 H4 120.5 . . ?
C3 C4 H4 120.5 . . ?
N1 C5 C4 121.69(16) . . ?
N1 C5 C6 114.36(15) . . ?
C4 C5 C6 123.94(15) . . ?
N2 C6 C7 120.48(16) . . ?
N2 C6 C5 113.08(15) . . ?
C7 C6 C5 126.44(16) . . ?
C6 C7 C8 118.92(17) . . ?
C6 C7 H7 120.5 . . ?
C8 C7 H7 120.5 . . ?
C7 C8 C7 119.2(2) . 2_565 ?
C7 C8 C9 120.41(11) . . ?
C7 C8 C9 120.41(11) 2_565 . ?
C10 C9 C10 116.9(2) 2_565 . ?
C10 C9 C8 121.57(12) 2_565 . ?
C10 C9 C8 121.57(12) . . ?
C9 C10 C11 119.98(19) . . ?
C9 C10 H10 120.0 . . ?
C11 C10 H10 120.0 . . ?
N3 C11 C10 122.80(19) . . ?
N3 C11 H11 118.6 . . ?
C10 C11 H11 118.6 . . ?

loop_
_geom_bond_atom_site_label_1
_geom_bond_atom_site_label_2
_geom_bond_distance
_geom_bond_site_symmetry_2
_geom_bond_publ_flag
Cu1 N2 1.932(2) . ?
Cu1 N3 1.998(2) 7_565 ?
Cu1 N1 2.0488(16) 2_565 ?
Cu1 N1 2.0488(16) . ?
N1 C1 1.332(2) . ?
N1 C5 1.357(2) . ?
N2 C6 1.336(2) 2_565 ?
N2 C6 1.336(2) . ?
C1 C2 1.382(3) . ?
C1 H1 0.9400 . ?
C2 C3 1.387(3) . ?
C2 H2 0.9400 . ?
C3 C4 1.387(3) . ?
C3 H3 0.9400 . ?
N3 C11 1.334(2) . ?
N3 C11 1.334(2) 2_565 ?
N3 Cu1 1.998(2) 7_566 ?
C4 C5 1.380(3) . ?
C4 H4 0.9400 . ?
C5 C6 1.482(2) . ?
C6 C7 1.390(2) . ?
C7 C8 1.397(2) . ?
C7 H7 0.9400 . ?
C8 C7 1.397(2) 2_565 ?
C8 C9 1.491(3) . ?
C9 C10 1.384(2) 2_565 ?
C9 C10 1.384(2) . ?
C10 C11 1.387(2) . ?
C10 H10 0.9400 . ?
C11 H11 0.9400 . ?
O1 H1' 0.809(16) . ?
O2 H2' 0.810(18) . ?
